data_4319777
loop_
_publ_author_name
'Delia M. Ciurtin'
'Yu-Bin Dong'
'Mark D. Smith'
'Tosha Barclay'
'Hans-Conrad zur Loye'

_publ_contact_author_address
;
Department of Chemistry and Biochemistry
University of South Carolina
Columbia, South Carolina 29208
USA
;
_publ_contact_author_email zurloye@sc.edu
_publ_contact_author_fax '803 777 8508'
_publ_contact_author_name 'Professor Hans-Conrad zur Loye'
_publ_contact_author_phone '803 777 6916'
_publ_section_title
;
 Two Versatile N,N'-Bipyridine-Type Ligands for Preparing
 Organic-Inorganic Coordination Polymers: New Cobalt- and
 Nickel-Containing Framework Materials
;
_journal_name_full 'Inorganic Chemistry'
_journal_page_first 2825
_journal_page_last 2834
_journal_paper_doi 10.1021/ic0014336
_journal_volume 40
_journal_year 2001
_chemical_formula_sum 'C55.5 H55.5 Co1.5 N15 O9'
_chemical_formula_weight 1165.04
_chemical_name_systematic
; 
 ? 
;
_space_group_IT_number 15
_symmetry_cell_setting monoclinic
_symmetry_space_group_name_Hall '-C 2yc'
_symmetry_space_group_name_H-M 'C 1 2/c 1'
_atom_sites_solution_hydrogens geom
_atom_sites_solution_primary direct
_atom_sites_solution_secondary difmap
_audit_creation_method SHELXL-97
_cell_angle_alpha 90.00
_cell_angle_beta 97.151(2)
_cell_angle_gamma 90.00
_cell_formula_units_Z 8
_cell_length_a 22.760(2)
_cell_length_b 21.0103(19)
_cell_length_c 25.521(2)
_cell_measurement_temperature 293(2)
_cell_volume 12109.1(18)
_computing_cell_refinement 'SAINT+ NT V6.02a (Bruker, 1998)'
_computing_data_collection 'SMART NT V5.619 (Bruker, 2000)'
_computing_data_reduction 'SAINT+ NT V6.02a'
_computing_molecular_graphics 'SHELXTL V5.1 (Sheldrick, 1997)'
_computing_publication_material 'SHELXTL V5.1'
_computing_structure_refinement 'SHELXTL V5.1'
_computing_structure_solution 'SHELXTL V5.1 (Sheldrick, 1997)'
_diffrn_ambient_temperature 293(2)
_diffrn_measured_fraction_theta_full 0.997
_diffrn_measured_fraction_theta_max 0.997
_diffrn_measurement_device_type 'CCD area detector'
_diffrn_measurement_method 'omega scans'
_diffrn_radiation_monochromator graphite
_diffrn_radiation_source 'fine-focus sealed tube'
_diffrn_radiation_type MoK\a
_diffrn_radiation_wavelength 0.71073
_diffrn_reflns_av_R_equivalents 0.0455
_diffrn_reflns_av_sigmaI/netI 0.0603
_diffrn_reflns_limit_h_max 14
_diffrn_reflns_limit_h_min -25
_diffrn_reflns_limit_k_max 23
_diffrn_reflns_limit_k_min -23
_diffrn_reflns_limit_l_max 28
_diffrn_reflns_limit_l_min -28
_diffrn_reflns_number 27265
_diffrn_reflns_theta_full 23.31
_diffrn_reflns_theta_max 23.31
_diffrn_reflns_theta_min 1.49
_exptl_absorpt_coefficient_mu 0.481
_exptl_absorpt_correction_type SADABS
_exptl_crystal_colour red-orange
_exptl_crystal_density_diffrn 1.278
_exptl_crystal_density_method 'not measured'
_exptl_crystal_description block
_exptl_crystal_F_000 4848
_exptl_crystal_size_max 0.45
_exptl_crystal_size_mid 0.36
_exptl_crystal_size_min 0.29
_refine_diff_density_max 0.872
_refine_diff_density_min -0.469
_refine_diff_density_rms 0.088
_refine_ls_extinction_method none
_refine_ls_goodness_of_fit_ref 0.996
_refine_ls_hydrogen_treatment mixed
_refine_ls_matrix_type full
_refine_ls_number_parameters 697
_refine_ls_number_reflns 8746
_refine_ls_number_restraints 115
_refine_ls_restrained_S_all 0.999
_refine_ls_R_factor_all 0.0857
_refine_ls_R_factor_gt 0.0631
_refine_ls_shift/su_max 0.002
_refine_ls_shift/su_mean 0.000
_refine_ls_structure_factor_coef Fsqd
_refine_ls_weighting_details 'calc w=1/[\s^2^(Fo^2^)+(0.1319P)^2^+0.0000P] where P=(Fo^2^+2Fc^2^)/3'
_refine_ls_weighting_scheme calc
_refine_ls_wR_factor_gt 0.1915
_refine_ls_wR_factor_ref 0.2030
_reflns_number_gt 5834
_reflns_number_total 8746
_reflns_threshold_expression >2sigma(I)
_cod_data_source_file ic0014336_6.cif
_cod_data_source_block 3
_cod_depositor_comments
;
The following automatic conversions were performed:

'_symmetry_cell_setting' value 'Monoclinic' changed to 'monoclinic'
according to the built-in table from CIF Core dictionary named
'cif_core.dic' version 2.4.1 from 2010-06-29.

Automatic conversion script
Id: cif_fix_values 1646 2011-03-28 12:23:43Z adriana 
;
_cod_original_cell_volume 12109.0(19)
_cod_original_formula_sum 'C55.50 H55.50 Co1.50 N15 O9'
_cod_database_code 4319777

loop_
_symmetry_equiv_pos_as_xyz
'x, y, z'
'-x, y, -z+1/2'
'x+1/2, y+1/2, z'
'-x+1/2, y+1/2, -z+1/2'
'-x, -y, -z'
'x, -y, z-1/2'
'-x+1/2, -y+1/2, -z'
'x+1/2, -y+1/2, z-1/2'

loop_
_atom_site_label
_atom_site_type_symbol
_atom_site_fract_x
_atom_site_fract_y
_atom_site_fract_z
_atom_site_U_iso_or_equiv
_atom_site_adp_type
_atom_site_occupancy
_atom_site_symmetry_multiplicity
_atom_site_calc_flag
_atom_site_refinement_flags
_atom_site_disorder_assembly
_atom_site_disorder_group
Co1 Co 0.0000 -0.04852(3) 0.2500 0.0308(2) Uani 1 2 d S . .
Co2 Co 0.75568(2) 0.94180(2) 0.41300(2) 0.0366(2) Uani 1 1 d . . .
C1 C 0.0718(2) 0.07013(19) 0.23114(18) 0.0421(11) Uani 1 1 d . . .
H1 H 0.0415 0.0744 0.2034 0.051 Uiso 1 1 calc R . .
C2 C 0.1176(2) 0.1134(2) 0.23477(19) 0.0478(12) Uani 1 1 d . . .
H2 H 0.1173 0.1463 0.2103 0.057 Uiso 1 1 calc R . .
C3 C 0.1646(2) 0.1077(2) 0.27562(19) 0.0449(12) Uani 1 1 d . . .
C4 C 0.1607(2) 0.0592(2) 0.3106(2) 0.0507(13) Uani 1 1 d . . .
H4 H 0.1906 0.0534 0.3385 0.061 Uiso 1 1 calc R . .
C5 C 0.1128(2) 0.0186(2) 0.30470(19) 0.0450(12) Uani 1 1 d . . .
H5 H 0.1112 -0.0134 0.3297 0.054 Uiso 1 1 calc R . .
C6 C 0.2152(2) 0.1518(2) 0.2790(2) 0.0561(14) Uani 1 1 d . . .
C7 C 0.2642(3) 0.1458(4) 0.3232(3) 0.123(3) Uani 1 1 d . . .
H7A H 0.2841 0.1059 0.3204 0.184 Uiso 1 1 calc R . .
H7B H 0.2482 0.1477 0.3563 0.184 Uiso 1 1 calc R . .
H7C H 0.2918 0.1800 0.3214 0.184 Uiso 1 1 calc R . .
C8 C 0.2995(2) 0.2338(2) 0.2170(2) 0.0504(13) Uani 1 1 d . . .
C9 C 0.3017(3) 0.1812(3) 0.1782(2) 0.0829(19) Uani 1 1 d . . .
H9A H 0.3289 0.1491 0.1930 0.124 Uiso 1 1 calc R . .
H9B H 0.3148 0.1976 0.1465 0.124 Uiso 1 1 calc R . .
H9C H 0.2630 0.1630 0.1700 0.124 Uiso 1 1 calc R . .
C10 C -0.0625(2) -0.17128(19) 0.20411(18) 0.0458(12) Uani 1 1 d . . .
H10 H -0.0287 -0.1749 0.1872 0.055 Uiso 1 1 calc R . .
C11 C -0.1044(2) -0.2191(2) 0.19695(19) 0.0508(13) Uani 1 1 d . . .
H11 H -0.0983 -0.2540 0.1758 0.061 Uiso 1 1 calc R . .
C12 C -0.1558(2) -0.2153(2) 0.22128(18) 0.0437(12) Uani 1 1 d . . .
C13 C -0.1617(2) -0.1612(2) 0.25124(18) 0.0469(12) Uani 1 1 d . . .
H13 H -0.1955 -0.1557 0.2678 0.056 Uiso 1 1 calc R . .
C14 C -0.11836(19) -0.1161(2) 0.25660(17) 0.0411(11) Uani 1 1 d . . .
H14 H -0.1238 -0.0804 0.2770 0.049 Uiso 1 1 calc R . .
C15 C 0.6443(2) 0.8690(2) 0.4336(2) 0.0545(14) Uani 1 1 d . . .
H15 H 0.6460 0.8984 0.4610 0.065 Uiso 1 1 calc R . .
C16 C 0.6010(2) 0.8234(2) 0.4303(2) 0.0544(14) Uani 1 1 d . . .
H16 H 0.5745 0.8222 0.4552 0.065 Uiso 1 1 calc R . .
C17 C 0.5966(2) 0.7791(2) 0.3900(2) 0.0511(13) Uani 1 1 d . . .
C18 C 0.6378(2) 0.7841(2) 0.3543(2) 0.0666(16) Uani 1 1 d . . .
H18 H 0.6371 0.7556 0.3264 0.080 Uiso 1 1 calc R . .
C19 C 0.6797(2) 0.8316(2) 0.3608(2) 0.0595(14) Uani 1 1 d . . .
H19 H 0.7066 0.8345 0.3363 0.071 Uiso 1 1 calc R . .
C20 C 0.5505(2) 0.7288(2) 0.3860(2) 0.0605(15) Uani 1 1 d . . .
C21 C 0.5494(4) 0.6794(4) 0.3435(3) 0.167(5) Uani 1 1 d . . .
H21A H 0.5730 0.6435 0.3566 0.250 Uiso 1 1 calc R . .
H21B H 0.5652 0.6971 0.3135 0.250 Uiso 1 1 calc R . .
H21C H 0.5094 0.6658 0.3332 0.250 Uiso 1 1 calc R . .
C22 C 0.4696(2) 0.6429(2) 0.44821(19) 0.0464(12) Uani 1 1 d . . .
C23 C 0.5197(3) 0.6328(3) 0.4903(3) 0.086(2) Uani 1 1 d . . .
H23A H 0.5442 0.5988 0.4802 0.129 Uiso 1 1 calc R . .
H23B H 0.5046 0.6218 0.5226 0.129 Uiso 1 1 calc R . .
H23C H 0.5426 0.6711 0.4953 0.129 Uiso 1 1 calc R . .
C24 C 0.3694(2) 0.5050(2) 0.46582(19) 0.0477(12) Uani 1 1 d . . .
H24 H 0.3688 0.4703 0.4884 0.057 Uiso 1 1 calc R . .
C25 C 0.4163(2) 0.5469(2) 0.47479(19) 0.0506(13) Uani 1 1 d . . .
H25 H 0.4463 0.5400 0.5025 0.061 Uiso 1 1 calc R . .
C26 C 0.41847(19) 0.59862(19) 0.44274(18) 0.0393(11) Uani 1 1 d . . .
C27 C 0.3712(2) 0.6067(2) 0.40295(19) 0.0505(13) Uani 1 1 d . . .
H27 H 0.3696 0.6421 0.3810 0.061 Uiso 1 1 calc R . .
C28 C 0.3275(2) 0.5626(2) 0.39652(19) 0.0493(13) Uani 1 1 d . . .
H28 H 0.2971 0.5685 0.3691 0.059 Uiso 1 1 calc R . .
C29 C 0.6449(2) 1.0262(2) 0.3837(2) 0.0481(12) Uani 1 1 d . . .
H29 H 0.6377 0.9982 0.3554 0.058 Uiso 1 1 calc R . .
C30 C 0.6048(2) 1.0743(2) 0.3882(2) 0.0514(13) Uani 1 1 d . . .
H30 H 0.5714 1.0779 0.3634 0.062 Uiso 1 1 calc R . .
C31 C 0.6139(2) 1.1171(2) 0.4295(2) 0.0506(13) Uani 1 1 d . . .
C32 C 0.6647(2) 1.1091(2) 0.4644(2) 0.0597(14) Uani 1 1 d . . .
H32 H 0.6733 1.1371 0.4926 0.072 Uiso 1 1 calc R . .
C33 C 0.7027(2) 1.0593(2) 0.4572(2) 0.0572(14) Uani 1 1 d . . .
H33 H 0.7365 1.0546 0.4814 0.069 Uiso 1 1 calc R . .
C34 C 0.5710(2) 1.1684(2) 0.4354(2) 0.0595(15) Uani 1 1 d . . .
C35 C 0.5720(3) 1.2039(4) 0.4867(3) 0.123(3) Uani 1 1 d . . .
H35A H 0.5914 1.2441 0.4841 0.184 Uiso 1 1 calc R . .
H35B H 0.5930 1.1793 0.5147 0.184 Uiso 1 1 calc R . .
H35C H 0.5321 1.2109 0.4940 0.184 Uiso 1 1 calc R . .
C36 C 0.9209(3) 0.6437(2) 0.4120(3) 0.0769(18) Uani 1 1 d . . .
H36A H 0.8790 0.6403 0.4016 0.115 Uiso 1 1 calc R . .
H36B H 0.9299 0.6317 0.4484 0.115 Uiso 1 1 calc R . .
H36C H 0.9414 0.6161 0.3905 0.115 Uiso 1 1 calc R . .
C37 C 0.9402(2) 0.7112(2) 0.40510(19) 0.0508(13) Uani 1 1 d . . .
C38 C 0.8090(2) 0.8079(2) 0.43380(19) 0.0498(13) Uani 1 1 d . . .
H38 H 0.7757 0.8024 0.4511 0.060 Uiso 1 1 calc R . .
C39 C 0.8460(2) 0.7568(2) 0.4309(2) 0.0509(13) Uani 1 1 d . . .
H39 H 0.8369 0.7176 0.4447 0.061 Uiso 1 1 calc R . .
C40 C 0.8968(2) 0.7644(2) 0.40715(18) 0.0420(11) Uani 1 1 d . . .
C41 C 0.9071(2) 0.8235(2) 0.38661(18) 0.0437(11) Uani 1 1 d . . .
H41 H 0.9410 0.8306 0.3705 0.052 Uiso 1 1 calc R . .
C42 C 0.86747(4) 0.87123(4) 0.38999(4) 0.0415(11) Uani 1 1 d . . .
H42 H 0.8751 0.9105 0.3753 0.050 Uiso 1 1 calc R . .
N1 N 0.06852(4) 0.02258(4) 0.26498(4) 0.0354(8) Uani 1 1 d R . .
N2 N 0.21512(4) 0.19302(4) 0.24288(4) 0.0609(12) Uani 1 1 d R . .
N3 N 0.26023(4) 0.23816(4) 0.24813(4) 0.0614(12) Uani 1 1 d R . .
N4 N -0.06830(4) -0.12021(4) 0.23410(4) 0.0363(9) Uani 1 1 d R . .
N5 N 0.00747(4) -0.03622(4) 0.37034(4) 0.0567(11) Uani 1 1 d R . .
N6 N 0.68403(4) 0.87356(4) 0.39975(4) 0.0418(9) Uani 1 1 d R . .
N7 N 0.51379(4) 0.73135(4) 0.41888(4) 0.0532(11) Uani 1 1 d R . .
N8 N 0.46754(4) 0.68759(4) 0.41366(4) 0.0543(11) Uani 1 1 d R . .
N9 N 0.82508(4) 1.01091(4) 0.42708(4) 0.0387(9) Uani 1 1 d R . .
N10 N 0.69353(4) 1.01773(4) 0.41771(4) 0.0429(9) Uani 1 1 d R . .
N11 N 0.99279(4) 0.72736(4) 0.39943(4) 0.0608(12) Uani 1 1 d R . .
N12 N 1.03292(4) 0.67874(4) 0.39648(4) 0.0618(12) Uani 1 1 d R . .
N13 N 0.81786(4) 0.86512(4) 0.41330(4) 0.0397(9) Uani 1 1 d R . .
N14 N 0.76758(4) 0.90057(4) 0.52939(4) 0.108(2) Uani 1 1 d R . .
N15 N 0.73982(4) 0.97547(4) 0.29353(4) 0.0832(16) Uani 1 1 d R . .
O1 O -0.02038(4) -0.05258(4) 0.32797(4) 0.0488(8) Uani 1 1 d R . .
O2 O 0.03335(4) -0.07654(4) 0.39631(4) 0.181(3) Uani 1 1 d R . .
O3 O 0.01279(4) 0.01853(4) 0.38251(4) 0.134(2) Uani 1 1 d R . .
O4 O 0.75540(4) 0.93539(4) 0.49488(4) 0.0696(11) Uani 1 1 d R . .
O5 O 0.74023(4) 0.85526(4) 0.54057(4) 0.200(4) Uani 1 1 d R . .
O6 O 0.82031(4) 0.89594(4) 0.54914(4) 0.210(4) Uani 1 1 d R . .
O7 O 0.76133(4) 0.94397(4) 0.33122(4) 0.0628(10) Uani 1 1 d R . .
O8 O 0.72546(4) 0.95327(4) 0.25501(4) 0.389(11) Uani 1 1 d R . .
O9 O 0.72660(4) 1.02846(4) 0.29188(4) 0.143(2) Uani 1 1 d R . .
C50 C 0.2372(8) 0.2908(7) 0.0833(8) 0.302(11) Uani 1 1 d GDU . .
H50 H 0.2149 0.2535 0.0808 0.362 Uiso 1 1 calc R . .
C51 C 0.2842(10) 0.2957(9) 0.0581(5) 0.322(12) Uani 1 1 d GDU . .
H51 H 0.2951 0.2620 0.0378 0.387 Uiso 1 1 calc R . .
C52 C 0.3158(5) 0.3487(12) 0.0618(6) 0.268(9) Uani 1 1 d GDU . .
H52 H 0.3489 0.3522 0.0440 0.321 Uiso 1 1 calc R . .
C53 C 0.3004(9) 0.3967(7) 0.0906(7) 0.289(10) Uani 1 1 d GDU . .
H53 H 0.3227 0.4339 0.0931 0.347 Uiso 1 1 calc R . .
C54 C 0.2534(10) 0.3917(9) 0.1158(5) 0.364(13) Uani 1 1 d GDU . .
H54 H 0.2425 0.4255 0.1361 0.436 Uiso 1 1 calc R . .
C55 C 0.2218(5) 0.3388(13) 0.1122(6) 0.328(11) Uani 1 1 d GDU . .
H55 H 0.1886 0.3353 0.1299 0.394 Uiso 1 1 calc R . .
C56 C 0.0000 0.5308(17) 0.2500 0.172(14) Uani 0.50 2 d SPDU . .
H56 H 0.0000 0.4866 0.2500 0.207 Uiso 0.50 2 calc SPR . .
C57 C 0.0516(8) 0.5560(9) 0.2375(7) 0.160(9) Uani 0.50 1 d PDU . .
H57 H 0.0845 0.5324 0.2310 0.192 Uiso 0.50 1 calc PR . .
C58 C 0.0481(7) 0.6202(9) 0.2358(5) 0.138(7) Uani 0.50 1 d PDU . .
H58 H 0.0789 0.6441 0.2250 0.166 Uiso 0.50 1 calc PR . .
C59 C 0.0000 0.6492(12) 0.2500 0.128(11) Uani 0.50 2 d SPDU . .
H59 H 0.0000 0.6935 0.2500 0.153 Uiso 0.50 2 calc SPR . .
C60 C 0.5790(10) 0.9020(11) 0.2607(9) 0.82(5) Uani 0.50 1 d PGDU . .
H60 H 0.5787 0.9388 0.2810 0.982 Uiso 0.50 1 calc PR . .
C63 C 0.5797(10) 0.7921(11) 0.2002(7) 0.48(4) Uani 0.50 1 d PGDU . .
H63 H 0.5800 0.7553 0.1800 0.576 Uiso 0.50 1 calc PR . .
C65 C 0.5331(10) 0.8581(12) 0.2601(8) 0.37(3) Uani 0.50 1 d PGDU . .
H65 H 0.5014 0.8658 0.2804 0.17(8) Uiso 0.50 1 d PG . .
C62 C 0.6256(10) 0.8360(11) 0.2009(7) 0.62(5) Uani 0.50 1 d PGDU . .
H62 H 0.6565 0.8286 0.1810 0.741 Uiso 0.50 1 calc PR . .
C61 C 0.6252(10) 0.8910(11) 0.2311(9) 0.55(5) Uani 0.50 1 d PGDU . .
H61 H 0.6559 0.9203 0.2316 0.665 Uiso 0.50 1 calc PR . .
C64 C 0.5335(10) 0.8031(11) 0.2298(9) 0.45(3) Uani 0.50 1 d PGDU . .
H64 H 0.5020 0.7730 0.2294 0.36(18) Uiso 0.50 1 d PG . .
C70 C 0.9476(10) 0.5003(6) 0.4842(7) 0.322(19) Uani 0.50 1 d PGDU . .
H70 H 0.9560 0.5164 0.5181 0.17(10) Uiso 0.50 1 d PG . .
C71 C 0.9955(9) 0.4796(6) 0.4555(8) 0.34(2) Uani 0.50 1 d PGDU . .
H71 H 1.0344 0.4826 0.4710 0.07(4) Uiso 0.50 1 d PG . .
C72 C 0.9824(10) 0.4543(7) 0.4022(7) 0.338(18) Uani 0.50 1 d PGDU . .
H72 H 1.0130 0.4411 0.3839 0.405 Uiso 0.50 1 calc PR . .
C73 C 0.9213(9) 0.4497(7) 0.3778(7) 0.355(18) Uani 0.50 1 d PGDU . .
H73 H 0.9129 0.4335 0.3437 0.425 Uiso 0.50 1 calc PR . .
C74 C 0.8734(8) 0.4703(5) 0.4065(7) 0.335(17) Uani 0.50 1 d PGDU . .
H74 H 0.8344 0.4674 0.3909 0.402 Uiso 0.50 1 calc PR . .
C75 C 0.8866(8) 0.4956(6) 0.4597(7) 0.323(17) Uani 0.50 1 d PGDU . .
H75 H 0.8559 0.5088 0.4781 0.388 Uiso 0.50 1 calc PR . .

loop_
_atom_site_aniso_label
_atom_site_aniso_U_11
_atom_site_aniso_U_22
_atom_site_aniso_U_33
_atom_site_aniso_U_23
_atom_site_aniso_U_13
_atom_site_aniso_U_12
Co1 0.0233(5) 0.0233(4) 0.0469(5) 0.000 0.0082(4) 0.000
Co2 0.0235(4) 0.0253(3) 0.0620(4) -0.0004(3) 0.0088(3) -0.0016(2)
C1 0.038(3) 0.033(2) 0.054(3) 0.005(2) -0.001(2) -0.007(2)
C2 0.049(3) 0.037(3) 0.058(3) 0.003(2) 0.010(3) -0.015(2)
C3 0.039(3) 0.042(3) 0.055(3) -0.009(2) 0.010(2) -0.015(2)
C4 0.036(3) 0.056(3) 0.057(3) 0.002(3) -0.004(2) -0.012(2)
C5 0.039(3) 0.038(3) 0.058(3) 0.007(2) 0.008(2) -0.008(2)
C6 0.053(3) 0.058(3) 0.060(3) -0.012(3) 0.015(3) -0.026(3)
C7 0.103(6) 0.168(7) 0.088(5) 0.027(5) -0.028(4) -0.091(6)
C8 0.045(3) 0.038(3) 0.068(3) -0.006(2) 0.006(3) -0.017(2)
C9 0.089(5) 0.064(4) 0.101(5) -0.028(3) 0.031(4) -0.038(3)
C10 0.040(3) 0.035(2) 0.067(3) -0.009(2) 0.024(2) -0.006(2)
C11 0.051(3) 0.034(2) 0.071(3) -0.017(2) 0.020(3) -0.009(2)
C12 0.039(3) 0.034(2) 0.058(3) -0.003(2) 0.009(2) -0.012(2)
C13 0.041(3) 0.039(3) 0.065(3) -0.007(2) 0.024(3) -0.012(2)
C14 0.038(3) 0.033(2) 0.056(3) -0.009(2) 0.017(2) -0.007(2)
C15 0.043(3) 0.043(3) 0.081(4) -0.024(3) 0.023(3) -0.015(2)
C16 0.042(3) 0.053(3) 0.073(3) -0.022(3) 0.027(3) -0.020(2)
C17 0.039(3) 0.039(3) 0.078(4) -0.016(2) 0.021(3) -0.013(2)
C18 0.061(4) 0.059(3) 0.087(4) -0.036(3) 0.036(3) -0.024(3)
C19 0.049(3) 0.056(3) 0.080(4) -0.017(3) 0.031(3) -0.019(3)
C20 0.054(3) 0.049(3) 0.082(4) -0.026(3) 0.026(3) -0.025(3)
C21 0.187(9) 0.140(7) 0.204(9) -0.129(7) 0.143(8) -0.131(7)
C22 0.043(3) 0.039(3) 0.059(3) -0.006(2) 0.011(3) -0.012(2)
C23 0.064(4) 0.084(4) 0.101(5) 0.020(4) -0.023(4) -0.041(3)
C24 0.042(3) 0.038(3) 0.062(3) 0.012(2) 0.003(3) -0.006(2)
C25 0.036(3) 0.051(3) 0.062(3) 0.007(2) -0.008(2) -0.012(2)
C26 0.033(3) 0.032(2) 0.054(3) -0.004(2) 0.010(2) -0.009(2)
C27 0.047(3) 0.041(3) 0.061(3) 0.008(2) 0.002(3) -0.015(2)
C28 0.043(3) 0.042(3) 0.060(3) 0.013(2) -0.006(2) -0.013(2)
C29 0.037(3) 0.036(3) 0.070(3) -0.008(2) 0.005(3) 0.002(2)
C30 0.035(3) 0.046(3) 0.072(3) -0.007(3) 0.000(3) 0.010(2)
C31 0.036(3) 0.043(3) 0.074(4) -0.001(3) 0.011(3) 0.008(2)
C32 0.050(3) 0.045(3) 0.083(4) -0.026(3) 0.004(3) 0.010(3)
C33 0.035(3) 0.052(3) 0.081(4) -0.015(3) -0.007(3) 0.010(2)
C34 0.042(3) 0.045(3) 0.092(4) -0.014(3) 0.010(3) 0.013(2)
C35 0.091(5) 0.135(6) 0.133(6) -0.068(5) -0.020(5) 0.064(5)
C36 0.067(4) 0.041(3) 0.122(5) -0.006(3) 0.006(4) 0.007(3)
C37 0.053(3) 0.036(3) 0.062(3) 0.002(2) 0.006(3) 0.014(2)
C38 0.034(3) 0.038(3) 0.080(4) 0.016(2) 0.017(3) 0.001(2)
C39 0.045(3) 0.032(2) 0.078(4) 0.012(2) 0.016(3) 0.006(2)
C40 0.034(3) 0.035(2) 0.056(3) -0.002(2) 0.003(2) 0.007(2)
C41 0.038(3) 0.039(3) 0.056(3) 0.006(2) 0.014(2) 0.006(2)
C42 0.036(3) 0.031(2) 0.060(3) 0.009(2) 0.015(2) 0.001(2)
N1 0.028(2) 0.0280(19) 0.051(2) 0.0008(17) 0.0091(18) -0.0015(16)
N2 0.049(3) 0.048(2) 0.087(3) -0.004(2) 0.014(2) -0.024(2)
N3 0.051(3) 0.049(3) 0.087(3) -0.009(2) 0.021(3) -0.026(2)
N4 0.030(2) 0.0279(19) 0.052(2) -0.0029(17) 0.0121(18) -0.0039(16)
N5 0.060(3) 0.063(3) 0.049(3) 0.004(2) 0.013(2) -0.013(2)
N6 0.031(2) 0.0307(19) 0.065(3) -0.0082(19) 0.013(2) -0.0038(17)
N7 0.045(2) 0.037(2) 0.080(3) -0.008(2) 0.017(2) -0.0225(19)
N8 0.037(2) 0.045(2) 0.082(3) -0.012(2) 0.014(2) -0.015(2)
N9 0.028(2) 0.031(2) 0.056(2) 0.0031(18) 0.0047(19) -0.0003(16)
N10 0.027(2) 0.033(2) 0.068(3) -0.0063(19) 0.005(2) 0.0020(17)
N11 0.047(3) 0.044(2) 0.096(3) 0.005(2) 0.024(3) 0.019(2)
N12 0.055(3) 0.045(2) 0.089(3) 0.003(2) 0.022(3) 0.023(2)
N13 0.032(2) 0.031(2) 0.057(2) 0.0042(17) 0.0108(19) 0.0015(16)
N14 0.099(5) 0.139(6) 0.085(4) 0.017(4) 0.007(4) -0.069(4)
N15 0.128(5) 0.062(3) 0.060(3) -0.007(3) 0.009(3) 0.026(3)
O1 0.0439(19) 0.061(2) 0.0419(19) -0.0030(15) 0.0084(16) -0.0095(16)
O2 0.236(8) 0.146(5) 0.131(5) 0.068(4) -0.094(5) -0.071(5)
O3 0.117(4) 0.112(4) 0.164(5) -0.084(4) -0.011(4) 0.002(3)
O4 0.081(3) 0.072(3) 0.059(2) 0.0164(19) 0.019(2) -0.006(2)
O5 0.180(7) 0.233(8) 0.188(7) 0.096(6) 0.021(5) -0.098(6)
O6 0.166(7) 0.247(8) 0.199(7) 0.108(6) -0.044(6) -0.056(7)
O7 0.076(3) 0.052(2) 0.059(2) 0.0087(17) 0.003(2) 0.0062(19)
O8 0.67(3) 0.224(10) 0.197(9) -0.069(7) -0.230(13) 0.215(13)
O9 0.172(6) 0.073(3) 0.170(5) 0.032(3) -0.037(4) 0.022(4)
C50 0.31(2) 0.290(18) 0.28(2) 0.091(15) -0.075(17) 0.147(16)
C51 0.37(3) 0.33(2) 0.262(18) 0.052(17) -0.01(2) 0.15(2)
C52 0.292(17) 0.33(2) 0.181(15) 0.046(16) 0.018(13) 0.048(19)
C53 0.29(2) 0.37(2) 0.176(16) -0.043(14) -0.085(15) 0.078(18)
C54 0.34(3) 0.46(3) 0.270(19) -0.081(19) -0.04(2) 0.15(2)
C55 0.291(18) 0.41(3) 0.267(19) -0.01(2) -0.025(15) 0.16(2)
C56 0.26(4) 0.13(2) 0.12(2) 0.000 -0.01(3) 0.000
C57 0.21(2) 0.176(19) 0.085(12) -0.045(15) -0.012(15) 0.046(18)
C58 0.156(18) 0.193(18) 0.053(9) -0.006(13) -0.041(11) -0.007(15)
C59 0.18(3) 0.096(16) 0.079(17) 0.000 -0.086(19) 0.000
C60 0.47(6) 1.59(11) 0.37(8) -0.23(9) -0.05(5) -0.609
C63 0.35(7) 0.78(11) 0.29(6) -0.05(6) -0.07(4) 0.00(6)
C65 0.29(5) 0.31(6) 0.48(8) 0.06(4) -0.12(5) 0.08(4)
C62 0.57(9) 0.40(8) 0.81(12) 0.32(7) -0.22(7) 0.06(6)
C61 0.26(5) 0.64(11) 0.71(12) 0.17(7) -0.15(5) -0.01(6)
C64 0.67(9) 0.51(6) 0.17(4) 0.06(4) 0.02(4) 0.33(6)
C70 0.46(4) 0.128(17) 0.45(4) 0.17(2) 0.33(3) 0.05(3)
C71 0.39(4) 0.15(2) 0.53(5) 0.19(3) 0.30(4) 0.08(2)
C72 0.34(3) 0.18(2) 0.56(4) 0.10(3) 0.31(4) 0.04(2)
C73 0.35(3) 0.22(2) 0.56(4) 0.08(2) 0.30(3) -0.05(2)
C74 0.37(3) 0.18(2) 0.52(4) -0.02(3) 0.32(3) -0.06(2)
C75 0.43(4) 0.089(15) 0.51(4) 0.04(2) 0.28(4) -0.05(2)

loop_
_atom_type_symbol
_atom_type_description
_atom_type_scat_dispersion_real
_atom_type_scat_dispersion_imag
_atom_type_scat_source
C C 0.0033 0.0016 'International Tables Vol C Tables 4.2.6.8 and 6.1.1.4'
H H 0.0000 0.0000 'International Tables Vol C Tables 4.2.6.8 and 6.1.1.4'
N N 0.0061 0.0033 'International Tables Vol C Tables 4.2.6.8 and 6.1.1.4'
O O 0.0106 0.0060 'International Tables Vol C Tables 4.2.6.8 and 6.1.1.4'
Co Co 0.3494 0.9721 'International Tables Vol C Tables 4.2.6.8 and 6.1.1.4'

loop_
_geom_angle_atom_site_label_1
_geom_angle_atom_site_label_2
_geom_angle_atom_site_label_3
_geom_angle
_geom_angle_site_symmetry_1
_geom_angle_site_symmetry_3
_geom_angle_publ_flag
O1 Co1 O1 175.35(6) 2 . ?
O1 Co1 N1 87.5 2 . ?
O1 Co1 N1 95.8 . . ?
O1 Co1 N1 95.8 2 2 ?
O1 Co1 N1 87.5 . 2 ?
N1 Co1 N1 92.44(5) . 2 ?
O1 Co1 N4 84.9 2 2 ?
O1 Co1 N4 91.9 . 2 ?
N1 Co1 N4 87.8 . 2 ?
N1 Co1 N4 179.3 2 2 ?
O1 Co1 N4 91.9 2 . ?
O1 Co1 N4 84.9 . . ?
N1 Co1 N4 179.3 . . ?
N1 Co1 N4 87.8 2 . ?
N4 Co1 N4 91.91(5) 2 . ?
O4 Co2 O7 175.89(6) . . ?
O4 Co2 N9 88.3 . . ?
O7 Co2 N9 91.0 . . ?
O4 Co2 N13 91.8 . . ?
O7 Co2 N13 84.2 . . ?
N9 Co2 N13 92.1 . . ?
O4 Co2 N10 84.7 . . ?
O7 Co2 N10 99.3 . . ?
N9 Co2 N10 87.9 . . ?
N13 Co2 N10 176.56(6) . . ?
O4 Co2 N6 91.0 . . ?
O7 Co2 N6 89.8 . . ?
N9 Co2 N6 178.51(5) . . ?
N13 Co2 N6 89.3 . . ?
N10 Co2 N6 90.7 . . ?
N1 C1 C2 123.8(4) . . ?
C1 C2 C3 119.5(4) . . ?
C4 C3 C2 116.5(4) . . ?
C4 C3 C6 123.0(5) . . ?
C2 C3 C6 120.5(4) . . ?
C3 C4 C5 120.4(4) . . ?
N1 C5 C4 123.7(4) . . ?
N2 C6 C3 117.2(4) . . ?
N2 C6 C7 122.9(4) . . ?
C3 C6 C7 119.8(5) . . ?
N3 C8 C12 115.8(4) . 3 ?
N3 C8 C9 123.7(4) . . ?
C12 C8 C9 120.5(5) 3 . ?
N4 C10 C11 123.0(4) . . ?
C10 C11 C12 120.2(4) . . ?
C13 C12 C11 116.0(4) . . ?
C13 C12 C8 121.5(4) . 3_445 ?
C11 C12 C8 122.4(4) . 3_445 ?
C14 C13 C12 120.4(4) . . ?
N4 C14 C13 123.7(4) . . ?
N6 C15 C16 123.5(4) . . ?
C15 C16 C17 120.2(4) . . ?
C16 C17 C18 116.4(4) . . ?
C16 C17 C20 121.1(4) . . ?
C18 C17 C20 122.6(4) . . ?
C19 C18 C17 119.4(4) . . ?
N6 C19 C18 123.9(4) . . ?
N7 C20 C17 116.6(4) . . ?
N7 C20 C21 124.0(4) . . ?
C17 C20 C21 119.4(5) . . ?
N8 C22 C23 124.2(4) . . ?
N8 C22 C26 115.6(4) . . ?
C23 C22 C26 120.2(4) . . ?
N9 C24 C25 124.3(4) 3_445 . ?
C26 C25 C24 119.5(4) . . ?
C25 C26 C27 116.8(4) . . ?
C25 C26 C22 121.9(4) . . ?
C27 C26 C22 121.2(4) . . ?
C28 C27 C26 119.6(4) . . ?
N9 C28 C27 124.4(4) 3_445 . ?
N10 C29 C30 123.3(4) . . ?
C29 C30 C31 120.3(5) . . ?
C32 C31 C30 116.6(4) . . ?
C32 C31 C34 122.3(5) . . ?
C30 C31 C34 121.1(5) . . ?
C31 C32 C33 119.6(5) . . ?
N10 C33 C32 123.7(4) . . ?
N12 C34 C31 116.5(4) 3_455 . ?
N12 C34 C35 122.5(4) 3_455 . ?
C31 C34 C35 120.9(5) . . ?
N11 C37 C40 116.2(4) . . ?
N11 C37 C36 124.0(4) . . ?
C40 C37 C36 119.7(4) . . ?
N13 C38 C39 124.0(4) . . ?
C38 C39 C40 119.2(4) . . ?
C41 C40 C39 117.5(4) . . ?
C41 C40 C37 120.9(4) . . ?
C39 C40 C37 121.5(4) . . ?
C42 C41 C40 119.7(4) . . ?
N13 C42 C41 123.87(19) . . ?
C1 N1 C5 116.1(3) . . ?
C1 N1 Co1 120.2(2) . . ?
C5 N1 Co1 123.34(19) . . ?
C6 N2 N3 117.5(2) . . ?
C8 N3 N2 117.3(2) . . ?
C10 N4 C14 116.6(3) . . ?
C10 N4 Co1 123.2(2) . . ?
C14 N4 Co1 120.20(18) . . ?
O2 N5 O3 121.1 . . ?
O2 N5 O1 117.2 . . ?
O3 N5 O1 121.4 . . ?
C19 N6 C15 116.7(3) . . ?
C19 N6 Co2 122.8(2) . . ?
C15 N6 Co2 120.3(2) . . ?
C20 N7 N8 117.8(2) . . ?
C22 N8 N7 117.0(2) . . ?
C24 N9 C28 115.2(3) 3 3 ?
C24 N9 Co2 122.5(2) 3 . ?
C28 N9 Co2 122.2(2) 3 . ?
C33 N10 C29 116.5(3) . . ?
C33 N10 Co2 119.2(2) . . ?
C29 N10 Co2 124.3(2) . . ?
C37 N11 N12 116.7(2) . . ?
C34 N12 N11 118.9(2) 3_545 . ?
C38 N13 C42 115.8(2) . . ?
C38 N13 Co2 123.0(2) . . ?
C42 N13 Co2 121.09(3) . . ?
O4 N14 O5 127.4 . . ?
O4 N14 O6 119.1 . . ?
O5 N14 O6 110.3 . . ?
O8 N15 O9 109.2 . . ?
O8 N15 O7 121.4 . . ?
O9 N15 O7 129.1 . . ?
N5 O1 Co1 132.0 . . ?
N14 O4 Co2 140.6 . . ?
N15 O7 Co2 136.5 . . ?
C51 C50 C55 119.9 . . ?
C50 C51 C52 120.0 . . ?
C53 C52 C51 120.1 . . ?
C54 C53 C52 119.9 . . ?
C53 C54 C55 120.0 . . ?
C50 C55 C54 120.1 . . ?
C57 C56 C57 134(4) . 2 ?
C58 C57 C56 110(3) . . ?
C59 C58 C57 119(2) . . ?
C58 C59 C58 126(3) . 2 ?
C61 C60 C65 120.0 . . ?
C64 C63 C62 120.0 . . ?
C64 C65 C60 120.1 . . ?
C64 C65 C65 83.5(12) . 2_655 ?
C60 C65 C65 135.2(7) . 2_655 ?
C64 C65 C64 68.8(14) . 2_655 ?
C60 C65 C64 170.5(17) . 2_655 ?
C65 C65 C64 45.2(11) 2_655 2_655 ?
C61 C62 C63 120.1 . . ?
C60 C61 C62 119.9 . . ?
C63 C64 C65 119.9 . . ?
C63 C64 C64 170.3(2) . 2_655 ?
C65 C64 C64 69.3(7) . 2_655 ?
C63 C64 C65 145.6(14) . 2_655 ?
C65 C64 C65 51.3(10) . 2_655 ?
C64 C64 C65 41.9(11) 2_655 2_655 ?
C71 C70 C75 120.0 . . ?
C71 C70 C71 89.9(17) . 5_766 ?
C75 C70 C71 150.1(17) . 5_766 ?
C70 C71 C72 120.0 . . ?
C70 C71 C70 90.1(17) . 5_766 ?
C72 C71 C70 149.8(17) . 5_766 ?
C71 C72 C73 120.0 . . ?
C74 C73 C72 120.0 . . ?
C73 C74 C75 120.0 . . ?
C74 C75 C70 120.0 . . ?

loop_
_geom_bond_atom_site_label_1
_geom_bond_atom_site_label_2
_geom_bond_distance
_geom_bond_site_symmetry_2
_geom_bond_publ_flag
Co1 O1 2.1004 2 ?
Co1 O1 2.1004 . ?
Co1 N1 2.1591 . ?
Co1 N1 2.1591 2 ?
Co1 N4 2.1663 2 ?
Co1 N4 2.1663 . ?
Co2 O4 2.0948(11) . ?
Co2 O7 2.1074(11) . ?
Co2 N9 2.1427 . ?
Co2 N13 2.1437(10) . ?
Co2 N10 2.1452 . ?
Co2 N6 2.1660 . ?
C1 N1 1.329(4) . ?
C1 C2 1.377(6) . ?
C2 C3 1.403(6) . ?
C3 C4 1.364(6) . ?
C3 C6 1.474(6) . ?
C4 C5 1.377(6) . ?
C5 N1 1.341(5) . ?
C6 N2 1.265(5) . ?
C6 C7 1.489(8) . ?
C8 N3 1.271(5) . ?
C8 C12 1.472(6) 3 ?
C8 C9 1.490(7) . ?
C10 N4 1.334(4) . ?
C10 C11 1.382(6) . ?
C11 C12 1.392(6) . ?
C12 C13 1.385(6) . ?
C12 C8 1.472(6) 3_445 ?
C13 C14 1.363(6) . ?
C14 N4 1.341(4) . ?
C15 N6 1.330(5) . ?
C15 C16 1.370(6) . ?
C16 C17 1.382(6) . ?
C17 C18 1.390(6) . ?
C17 C20 1.483(6) . ?
C18 C19 1.377(6) . ?
C19 N6 1.323(5) . ?
C20 N7 1.257(5) . ?
C20 C21 1.499(7) . ?
C22 N8 1.285(5) . ?
C22 C23 1.480(7) . ?
C22 C26 1.483(6) . ?
C24 N9 1.328(5) 3_445 ?
C24 C25 1.382(6) . ?
C25 C26 1.364(6) . ?
C26 C27 1.395(6) . ?
C27 C28 1.354(6) . ?
C28 N9 1.342(4) 3_445 ?
C29 N10 1.331(5) . ?
C29 C30 1.377(6) . ?
C30 C31 1.381(7) . ?
C31 C32 1.378(7) . ?
C31 C34 1.474(6) . ?
C32 C33 1.386(6) . ?
C33 N10 1.330(5) . ?
C34 N12 1.254(6) 3_455 ?
C34 C35 1.503(8) . ?
C36 C37 1.502(6) . ?
C37 N11 1.269(5) . ?
C37 C40 1.496(6) . ?
C38 N13 1.336(4) . ?
C38 C39 1.373(6) . ?
C39 C40 1.380(6) . ?
C40 C41 1.379(6) . ?
C41 C42 1.360(4) . ?
C42 N13 1.3465 . ?
N2 N3 1.3918 . ?
N5 O2 1.1858 . ?
N5 O3 1.1937 . ?
N5 O1 1.2324 . ?
N7 N8 1.3914 . ?
N9 C24 1.328(5) 3 ?
N9 C28 1.342(4) 3 ?
N11 N12 1.3785 . ?
N12 C34 1.254(6) 3_545 ?
N14 O4 1.1517 . ?
N14 O5 1.1914 . ?
N14 O6 1.2464 . ?
N15 O8 1.1005 . ?
N15 O9 1.1527 . ?
N15 O7 1.2188 . ?
C50 C51 1.319(7) . ?
C50 C55 1.322(7) . ?
C51 C52 1.322(7) . ?
C52 C53 1.321(7) . ?
C53 C54 1.319(7) . ?
C54 C55 1.322(7) . ?
C56 C57 1.362(10) . ?
C56 C57 1.362(10) 2 ?
C57 C58 1.351(10) . ?
C58 C59 1.342(9) . ?
C59 C58 1.342(9) 2 ?
C60 C61 1.389(3) . ?
C60 C65 1.392(3) . ?
C63 C64 1.389(3) . ?
C63 C62 1.392(3) . ?
C65 C64 1.390(3) . ?
C65 C65 1.53(4) 2_655 ?
C65 C64 1.95(4) 2_655 ?
C62 C61 1.390(3) . ?
C64 C64 1.94(6) 2_655 ?
C64 C65 1.95(4) 2_655 ?
C70 C71 1.454(3) . ?
C70 C75 1.455(3) . ?
C70 C71 1.93(5) 5_766 ?
C71 C72 1.454(3) . ?
C71 C70 1.93(5) 5_766 ?
C72 C73 1.454(3) . ?
C73 C74 1.454(3) . ?
C74 C75 1.454(3) . ?
